data_4512810
loop_
_publ_author_name
'Su, Yu-Jun'
'Cui, Yi-Lan'
'Wang, Yu'
'Lin, Rui-Biao'
'Zhang, Wei-Xiong'
'Zhang, Jie-Peng'
'Chen, Xiao-Ming'

_publ_section_title
;
 Copper(I) 2-Isopropylimidazolate: Supramolecular Isomerism,
 Isomerization, and Luminescent Properties
;
_journal_issue 4
_journal_name_full 'Crystal Growth &amp; Design'
_journal_page_first 1735
_journal_paper_doi 10.1021/cg501737j
_journal_volume 15
_journal_year 2015
_chemical_formula_moiety C6H9CuN2
_chemical_formula_sum 'C6 H9 Cu N2'
_chemical_formula_weight 172.69
_chemical_name_systematic
; 
 ? 
;
_space_group_IT_number 2
_symmetry_cell_setting triclinic
_symmetry_space_group_name_Hall '-P 1'
_symmetry_space_group_name_H-M 'P -1'
_atom_sites_solution_hydrogens geom
_atom_sites_solution_primary direct
_atom_sites_solution_secondary difmap
_audit_creation_method SHELXL-97
_cell_angle_alpha 91.00(2)
_cell_angle_beta 107.00(2)
_cell_angle_gamma 95.16(2)
_cell_formula_units_Z 13
_cell_length_a 11.556(6)
_cell_length_b 13.451(5)
_cell_length_c 16.430(12)
_cell_measurement_temperature 303(2)
_cell_volume 2430(2)
_computing_structure_refinement 'SHELXL-97 (Sheldrick, 1997)'
_computing_structure_solution 'SHELXS-97 (Sheldrick, 1990)'
_diffrn_ambient_temperature 303(2)
_diffrn_measured_fraction_theta_full 0.964
_diffrn_measured_fraction_theta_max 0.964
_diffrn_measurement_device_type PILATUS
_diffrn_measurement_method '/w scan'
_diffrn_radiation_monochromator graphite
_diffrn_radiation_source 'fine-focus sealed tube'
_diffrn_radiation_type MoK\a
_diffrn_radiation_wavelength 0.71073
_diffrn_reflns_av_R_equivalents 0.1391
_diffrn_reflns_av_sigmaI/netI 0.0936
_diffrn_reflns_limit_h_max 14
_diffrn_reflns_limit_h_min -14
_diffrn_reflns_limit_k_max 16
_diffrn_reflns_limit_k_min -15
_diffrn_reflns_limit_l_max 20
_diffrn_reflns_limit_l_min -20
_diffrn_reflns_number 29545
_diffrn_reflns_theta_full 26.00
_diffrn_reflns_theta_max 26.00
_diffrn_reflns_theta_min 3.04
_exptl_absorpt_coefficient_mu 2.832
_exptl_absorpt_correction_T_max 0.7649
_exptl_absorpt_correction_T_min 0.3971
_exptl_absorpt_correction_type multi-scan
_exptl_absorpt_process_details REQAB
_exptl_crystal_colour pale-yellow
_exptl_crystal_density_diffrn 1.534
_exptl_crystal_density_method 'not measured'
_exptl_crystal_description block
_exptl_crystal_F_000 1144
_exptl_crystal_size_max 0.40
_exptl_crystal_size_mid 0.20
_exptl_crystal_size_min 0.10
_refine_diff_density_max 0.669
_refine_diff_density_min -0.857
_refine_diff_density_rms 0.117
_refine_ls_extinction_method none
_refine_ls_goodness_of_fit_ref 1.035
_refine_ls_hydrogen_treatment constr
_refine_ls_matrix_type full
_refine_ls_number_parameters 635
_refine_ls_number_reflns 9208
_refine_ls_number_restraints 105
_refine_ls_restrained_S_all 1.034
_refine_ls_R_factor_all 0.1103
_refine_ls_R_factor_gt 0.0751
_refine_ls_shift/su_max 0.001
_refine_ls_shift/su_mean 0.000
_refine_ls_structure_factor_coef Fsqd
_refine_ls_weighting_details 'calc w=1/[\s^2^(Fo^2^)+(0.0050P)^2^+9.0000P] where P=(Fo^2^+2Fc^2^)/3'
_refine_ls_weighting_scheme calc
_refine_ls_wR_factor_gt 0.1612
_refine_ls_wR_factor_ref 0.1879
_reflns_number_gt 5430
_reflns_number_total 9208
_reflns_threshold_expression >2sigma(I)
_cod_data_source_file cg501737j_si_002.cif
_cod_data_source_block 1
_cod_depositor_comments
;
The following automatic conversions were performed:

'_symmetry_cell_setting' value 'Triclinic' changed to 'triclinic'
according to
/usr/data/users/saulius/crontab/automatic-downloads/rss-feeds/ACS/lib/dictionaries/cif_core.dic
dictionary named 'cif_core.dic' version 2.4.2 from 2011-04-26.

Automatic conversion script
Id: cif_fix_values 3086 2015-02-26 13:12:21Z robertas 

 Adding full bibliography for 4512810--4512812.cif.
;
_cod_original_sg_symbol_H-M P-1
_cod_database_code 4512810

loop_
_symmetry_equiv_pos_as_xyz
'x, y, z'
'-x, -y, -z'

loop_
_atom_site_label
_atom_site_type_symbol
_atom_site_fract_x
_atom_site_fract_y
_atom_site_fract_z
_atom_site_U_iso_or_equiv
_atom_site_adp_type
_atom_site_occupancy
_atom_site_symmetry_multiplicity
_atom_site_calc_flag
_atom_site_refinement_flags
_atom_site_disorder_assembly
_atom_site_disorder_group
Cu1 Cu 0.0000 0.0000 -0.5000 0.0775(4) Uani 1 2 d S . .
Cu2 Cu 0.19885(8) 0.11531(8) -0.14293(5) 0.0734(3) Uani 1 1 d . . .
Cu3 Cu 0.30636(9) 0.42574(8) 0.12268(6) 0.0809(3) Uani 1 1 d . . .
Cu4 Cu 0.38311(8) 0.71558(8) 0.39971(5) 0.0745(3) Uani 1 1 d . . .
Cu5 Cu 0.64253(9) 0.95264(8) 0.70747(5) 0.0779(3) Uani 1 1 d . . .
Cu6 Cu 0.76453(8) 1.19786(7) 1.01151(5) 0.0724(3) Uani 1 1 d . . .
Cu7 Cu 0.8378(3) 1.3875(3) 1.3444(2) 0.0846(8) Uani 0.50 1 d P A -1
Cu7' Cu 1.1121(3) 1.5869(3) 1.6695(2) 0.0913(9) Uani 0.50 1 d P . -1
N1 N 0.0747(5) -0.0015(5) -0.3842(4) 0.0749(17) Uani 1 1 d . B .
N2 N 0.1541(5) 0.0420(5) -0.2466(4) 0.0742(16) Uani 1 1 d . B .
N3 N 0.2438(5) 0.1845(5) -0.0387(4) 0.0682(15) Uani 1 1 d . C .
N4 N 0.2949(5) 0.3039(5) 0.0646(4) 0.0715(16) Uani 1 1 d . C .
N5 N 0.3006(6) 0.5403(5) 0.1848(4) 0.0801(18) Uani 1 1 d . D .
N6 N 0.3271(5) 0.6486(5) 0.2933(4) 0.0689(15) Uani 1 1 d . D .
N7 N 0.4307(5) 0.7793(5) 0.5074(4) 0.0736(16) Uani 1 1 d . E .
N8 N 0.5331(6) 0.8677(5) 0.6262(4) 0.0772(17) Uani 1 1 d . E .
N9 N 0.7364(5) 1.0368(5) 0.7966(3) 0.0668(15) Uani 1 1 d . F .
N10 N 0.7815(5) 1.1285(4) 0.9175(3) 0.0622(14) Uani 1 1 d . F .
N11 N 0.7438(5) 1.2611(5) 1.1063(3) 0.0693(15) Uani 1 1 d . A .
N12 N 0.7812(6) 1.3375(5) 1.2344(4) 0.0827(19) Uani 1 1 d . . .
C1 C 0.1354(8) -0.0774(7) -0.3447(5) 0.091(3) Uani 1 1 d . . .
H1 H 0.1433 -0.1371 -0.3711 0.109 Uiso 1 1 calc R . .
C2 C 0.1817(9) -0.0524(7) -0.2620(5) 0.095(3) Uani 1 1 d . . .
H2 H 0.2258 -0.0925 -0.2210 0.114 Uiso 1 1 calc R . .
C3 C 0.0881(6) 0.0684(6) -0.3218(5) 0.0703(19) Uani 1 1 d D . .
C4 C 0.058(5) 0.172(2) -0.349(5) 0.088(5) Uani 0.22(3) 1 d PD B 1
H4A H 0.0502 0.1640 -0.4095 0.105 Uiso 0.22(3) 1 calc PR B 1
C5 C -0.073(5) 0.187(4) -0.355(4) 0.110(5) Uani 0.22(3) 1 d PD B 1
H5A H -0.1117 0.1274 -0.3392 0.164 Uiso 0.22(3) 1 calc PR B 1
H5B H -0.1156 0.2014 -0.4124 0.164 Uiso 0.22(3) 1 calc PR B 1
H5C H -0.0746 0.2419 -0.3172 0.164 Uiso 0.22(3) 1 calc PR B 1
C6 C 0.139(6) 0.270(4) -0.328(7) 0.165(9) Uani 0.22(3) 1 d PD B 1
H6A H 0.2177 0.2584 -0.2916 0.248 Uiso 0.22(3) 1 calc PR B 1
H6B H 0.1032 0.3163 -0.2998 0.248 Uiso 0.22(3) 1 calc PR B 1
H6C H 0.1473 0.2975 -0.3799 0.248 Uiso 0.22(3) 1 calc PR B 1
C4' C 0.0334(13) 0.1662(9) -0.3308(12) 0.088(5) Uani 0.78(3) 1 d PD B 2
H4'A H 0.0398 0.1941 -0.2739 0.105 Uiso 0.78(3) 1 calc PR B 2
C5' C -0.0995(12) 0.1548(15) -0.3837(9) 0.110(5) Uani 0.78(3) 1 d PD B 2
H5'A H -0.1460 0.1132 -0.3553 0.164 Uiso 0.78(3) 1 calc PR B 2
H5'B H -0.1070 0.1247 -0.4386 0.164 Uiso 0.78(3) 1 calc PR B 2
H5'C H -0.1295 0.2194 -0.3906 0.164 Uiso 0.78(3) 1 calc PR B 2
C6' C 0.1104(18) 0.2345(16) -0.3712(14) 0.165(9) Uani 0.78(3) 1 d PD B 2
H6'A H 0.1939 0.2384 -0.3373 0.248 Uiso 0.78(3) 1 calc PR B 2
H6'B H 0.0830 0.3001 -0.3746 0.248 Uiso 0.78(3) 1 calc PR B 2
H6'C H 0.1029 0.2085 -0.4275 0.248 Uiso 0.78(3) 1 calc PR B 2
C7 C 0.2535(8) 0.1427(7) 0.0375(5) 0.083(2) Uani 1 1 d . . .
H7 H 0.2412 0.0747 0.0454 0.099 Uiso 1 1 calc R . .
C8 C 0.2841(8) 0.2158(7) 0.1002(5) 0.085(2) Uani 1 1 d . . .
H8 H 0.2955 0.2065 0.1578 0.103 Uiso 1 1 calc R . .
C9 C 0.2697(7) 0.2820(6) -0.0197(4) 0.0693(18) Uani 1 1 d D . .
C10 C 0.295(3) 0.361(3) -0.079(2) 0.092(6) Uani 0.44(2) 1 d PD C 1
H10A H 0.2805 0.3177 -0.1301 0.110 Uiso 0.44(2) 1 calc PR C 1
C11 C 0.190(4) 0.416(4) -0.106(4) 0.178(12) Uani 0.44(2) 1 d PD C 1
H11A H 0.2011 0.4616 -0.1485 0.267 Uiso 0.44(2) 1 calc PR C 1
H11B H 0.1802 0.4527 -0.0587 0.267 Uiso 0.44(2) 1 calc PR C 1
H11C H 0.1186 0.3704 -0.1309 0.267 Uiso 0.44(2) 1 calc PR C 1
C12 C 0.417(3) 0.402(3) -0.071(3) 0.186(11) Uani 0.44(2) 1 d PDU C 1
H12A H 0.4160 0.4458 -0.1164 0.279 Uiso 0.44(2) 1 calc PR C 1
H12B H 0.4657 0.3486 -0.0740 0.279 Uiso 0.44(2) 1 calc PR C 1
H12C H 0.4503 0.4384 -0.0172 0.279 Uiso 0.44(2) 1 calc PR C 1
C10' C 0.244(2) 0.3567(19) -0.0895(16) 0.092(6) Uani 0.56(2) 1 d PD C 2
H10B H 0.2614 0.3203 -0.1362 0.110 Uiso 0.56(2) 1 calc PR C 2
C11' C 0.119(2) 0.374(3) -0.127(3) 0.178(12) Uani 0.56(2) 1 d PD C 2
H11D H 0.1140 0.4236 -0.1696 0.267 Uiso 0.56(2) 1 calc PR C 2
H11E H 0.0861 0.3981 -0.0841 0.267 Uiso 0.56(2) 1 calc PR C 2
H11F H 0.0727 0.3132 -0.1538 0.267 Uiso 0.56(2) 1 calc PR C 2
C12' C 0.342(3) 0.436(2) -0.068(2) 0.186(11) Uani 0.56(2) 1 d PD C 2
H12D H 0.3274 0.4846 -0.1109 0.279 Uiso 0.56(2) 1 calc PR C 2
H12E H 0.4175 0.4089 -0.0644 0.279 Uiso 0.56(2) 1 calc PR C 2
H12F H 0.3471 0.4674 -0.0138 0.279 Uiso 0.56(2) 1 calc PR C 2
C13 C 0.2186(8) 0.6084(7) 0.1614(5) 0.093(3) Uani 1 1 d . . .
H13 H 0.1605 0.6089 0.1085 0.111 Uiso 1 1 calc R . .
C14 C 0.2346(7) 0.6751(6) 0.2269(5) 0.081(2) Uani 1 1 d . . .
H14 H 0.1904 0.7296 0.2268 0.097 Uiso 1 1 calc R . .
C15 C 0.3660(7) 0.5680(6) 0.2653(4) 0.0705(19) Uani 1 1 d D . .
C16 C 0.4651(17) 0.521(2) 0.3268(18) 0.089(7) Uani 0.559(15) 1 d PD D 1
H16A H 0.4816 0.5543 0.3831 0.107 Uiso 0.559(15) 1 calc PR D 1
C17 C 0.427(3) 0.4105(16) 0.3327(17) 0.139(8) Uani 0.559(15) 1 d PD D 1
H17A H 0.3576 0.4037 0.3538 0.209 Uiso 0.559(15) 1 calc PR D 1
H17B H 0.4930 0.3805 0.3709 0.209 Uiso 0.559(15) 1 calc PR D 1
H17C H 0.4066 0.3777 0.2773 0.209 Uiso 0.559(15) 1 calc PR D 1
C18 C 0.580(3) 0.5339(17) 0.299(3) 0.149(10) Uani 0.559(15) 1 d PD D 1
H18A H 0.6027 0.6038 0.2957 0.224 Uiso 0.559(15) 1 calc PR D 1
H18B H 0.5650 0.5009 0.2442 0.224 Uiso 0.559(15) 1 calc PR D 1
H18C H 0.6445 0.5053 0.3398 0.224 Uiso 0.559(15) 1 calc PR D 1
C16' C 0.473(2) 0.511(3) 0.304(2) 0.089(7) Uani 0.441(15) 1 d PD D 2
H16B H 0.4796 0.4603 0.2623 0.107 Uiso 0.441(15) 1 calc PR D 2
C17' C 0.451(3) 0.461(3) 0.3814(18) 0.139(8) Uani 0.441(15) 1 d PD D 2
H17D H 0.3752 0.4189 0.3643 0.209 Uiso 0.441(15) 1 calc PR D 2
H17E H 0.4478 0.5108 0.4228 0.209 Uiso 0.441(15) 1 calc PR D 2
H17F H 0.5160 0.4207 0.4059 0.209 Uiso 0.441(15) 1 calc PR D 2
C18' C 0.588(3) 0.583(2) 0.331(3) 0.149(10) Uani 0.441(15) 1 d PD D 2
H18D H 0.5997 0.6155 0.2822 0.224 Uiso 0.441(15) 1 calc PR D 2
H18E H 0.6564 0.5466 0.3564 0.224 Uiso 0.441(15) 1 calc PR D 2
H18F H 0.5805 0.6321 0.3718 0.224 Uiso 0.441(15) 1 calc PR D 2
C19 C 0.3578(7) 0.7829(7) 0.5597(5) 0.084(2) Uani 1 1 d . . .
H19 H 0.2783 0.7534 0.5475 0.101 Uiso 1 1 calc R . .
C20 C 0.4196(8) 0.8355(7) 0.6305(5) 0.085(2) Uani 1 1 d . . .
H20 H 0.3901 0.8485 0.6762 0.102 Uiso 1 1 calc R . .
C21 C 0.5350(7) 0.8298(6) 0.5500(4) 0.0698(19) Uani 1 1 d D . .
C22 C 0.6429(9) 0.8390(10) 0.5138(8) 0.081(4) Uani 0.728(14) 1 d PD E 1
H22A H 0.6339 0.7861 0.4699 0.097 Uiso 0.728(14) 1 calc PR E 1
C23 C 0.6459(14) 0.9403(11) 0.4770(12) 0.138(7) Uani 0.728(14) 1 d PDU E 1
H23A H 0.7145 0.9502 0.4552 0.208 Uiso 0.728(14) 1 calc PR E 1
H23B H 0.6527 0.9908 0.5206 0.208 Uiso 0.728(14) 1 calc PR E 1
H23C H 0.5723 0.9446 0.4316 0.208 Uiso 0.728(14) 1 calc PR E 1
C24 C 0.7625(13) 0.8378(12) 0.5830(9) 0.116(5) Uani 0.728(14) 1 d PDU E 1
H24A H 0.8284 0.8472 0.5585 0.175 Uiso 0.728(14) 1 calc PR E 1
H24B H 0.7648 0.7748 0.6097 0.175 Uiso 0.728(14) 1 calc PR E 1
H24C H 0.7702 0.8908 0.6248 0.175 Uiso 0.728(14) 1 calc PR E 1
C22' C 0.646(3) 0.871(3) 0.523(2) 0.081(4) Uani 0.272(14) 1 d PD E 2
H22B H 0.6775 0.9378 0.5499 0.097 Uiso 0.272(14) 1 calc PR E 2
C23' C 0.615(4) 0.873(4) 0.428(2) 0.138(7) Uani 0.272(14) 1 d PD E 2
H23D H 0.6892 0.8762 0.4116 0.208 Uiso 0.272(14) 1 calc PR E 2
H23E H 0.5732 0.9301 0.4080 0.208 Uiso 0.272(14) 1 calc PR E 2
H23F H 0.5648 0.8131 0.4024 0.208 Uiso 0.272(14) 1 calc PR E 2
C24' C 0.739(4) 0.797(4) 0.551(2) 0.116(5) Uani 0.272(14) 1 d PD E 2
H24D H 0.7925 0.8014 0.5164 0.175 Uiso 0.272(14) 1 calc PR E 2
H24E H 0.6983 0.7310 0.5460 0.175 Uiso 0.272(14) 1 calc PR E 2
H24F H 0.7851 0.8126 0.6099 0.175 Uiso 0.272(14) 1 calc PR E 2
C25 C 0.8609(7) 1.0497(6) 0.8319(5) 0.076(2) Uani 1 1 d . . .
H25 H 0.9173 1.0243 0.8088 0.092 Uiso 1 1 calc R . .
C26 C 0.8870(6) 1.1041(6) 0.9043(4) 0.073(2) Uani 1 1 d . . .
H26 H 0.9649 1.1226 0.9404 0.087 Uiso 1 1 calc R . .
C27 C 0.6925(6) 1.0871(6) 0.8525(4) 0.0640(18) Uani 1 1 d D . .
C28 C 0.5568(10) 1.0873(13) 0.8310(9) 0.071(4) Uani 0.635(13) 1 d PD F 1
H28A H 0.5156 1.0501 0.7770 0.086 Uiso 0.635(13) 1 calc PR F 1
C29 C 0.5224(16) 1.0391(15) 0.9038(11) 0.110(6) Uani 0.635(13) 1 d PD F 1
H29A H 0.4370 1.0414 0.8956 0.164 Uiso 0.635(13) 1 calc PR F 1
H29B H 0.5677 1.0743 0.9563 0.164 Uiso 0.635(13) 1 calc PR F 1
H29C H 0.5406 0.9707 0.9058 0.164 Uiso 0.635(13) 1 calc PR F 1
C30 C 0.5191(16) 1.1927(12) 0.8294(13) 0.130(8) Uani 0.635(13) 1 d PD F 1
H30A H 0.4329 1.1898 0.8202 0.195 Uiso 0.635(13) 1 calc PR F 1
H30B H 0.5398 1.2271 0.7841 0.195 Uiso 0.635(13) 1 calc PR F 1
H30C H 0.5607 1.2277 0.8828 0.195 Uiso 0.635(13) 1 calc PR F 1
C28' C 0.5652(14) 1.100(2) 0.8542(18) 0.071(4) Uani 0.365(13) 1 d PD F 2
H28B H 0.5688 1.1551 0.8945 0.086 Uiso 0.365(13) 1 calc PR F 2
C29' C 0.489(3) 1.011(3) 0.874(2) 0.110(6) Uani 0.365(13) 1 d PD F 2
H29D H 0.4044 1.0178 0.8470 0.164 Uiso 0.365(13) 1 calc PR F 2
H29E H 0.5033 1.0095 0.9346 0.164 Uiso 0.365(13) 1 calc PR F 2
H29F H 0.5104 0.9507 0.8532 0.164 Uiso 0.365(13) 1 calc PR F 2
C30' C 0.497(3) 1.129(2) 0.766(2) 0.130(8) Uani 0.365(13) 1 d PD F 2
H30D H 0.4115 1.1236 0.7595 0.195 Uiso 0.365(13) 1 calc PR F 2
H30E H 0.5120 1.0847 0.7240 0.195 Uiso 0.365(13) 1 calc PR F 2
H30F H 0.5245 1.1962 0.7574 0.195 Uiso 0.365(13) 1 calc PR F 2
C31 C 0.6381(7) 1.2640(7) 1.1259(5) 0.084(2) Uani 1 1 d . . .
H31 H 0.5619 1.2383 1.0911 0.101 Uiso 1 1 calc R A .
C32 C 0.6594(8) 1.3090(7) 1.2021(5) 0.087(2) Uani 1 1 d . A .
H32 H 0.6009 1.3195 1.2292 0.104 Uiso 1 1 calc R . .
C33 C 0.8294(7) 1.3066(7) 1.1729(5) 0.081(2) Uani 1 1 d D A .
C34 C 0.9580(10) 1.3339(13) 1.1726(7) 0.099(5) Uani 0.737(16) 1 d PD A 1
H34A H 0.9876 1.3932 1.2112 0.119 Uiso 0.737(16) 1 calc PR A 1
C35 C 0.9792(12) 1.3617(12) 1.0899(9) 0.118(5) Uani 0.737(16) 1 d PD A 1
H35A H 0.9311 1.4147 1.0666 0.177 Uiso 0.737(16) 1 calc PR A 1
H35B H 0.9564 1.3046 1.0506 0.177 Uiso 0.737(16) 1 calc PR A 1
H35C H 1.0637 1.3834 1.0995 0.177 Uiso 0.737(16) 1 calc PR A 1
C36 C 1.0337(18) 1.2534(15) 1.2126(12) 0.146(7) Uani 0.737(16) 1 d PDU A 1
H36A H 1.0273 1.2440 1.2689 0.219 Uiso 0.737(16) 1 calc PR A 1
H36B H 1.1171 1.2721 1.2157 0.219 Uiso 0.737(16) 1 calc PR A 1
H36C H 1.0055 1.1922 1.1788 0.219 Uiso 0.737(16) 1 calc PR A 1
C34' C 0.9640(18) 1.294(3) 1.203(2) 0.099(5) Uani 0.263(16) 1 d PD A 2
H34B H 0.9912 1.3040 1.2654 0.119 Uiso 0.263(16) 1 calc PR A 2
C35' C 1.017(4) 1.383(3) 1.167(3) 0.118(5) Uani 0.263(16) 1 d PD A 2
H35D H 0.9774 1.4403 1.1751 0.177 Uiso 0.263(16) 1 calc PR A 2
H35E H 1.0036 1.3695 1.1072 0.177 Uiso 0.263(16) 1 calc PR A 2
H35F H 1.1021 1.3943 1.1954 0.177 Uiso 0.263(16) 1 calc PR A 2
C36' C 1.009(5) 1.200(3) 1.181(4) 0.146(7) Uani 0.263(16) 1 d PD A 2
H36D H 0.9985 1.1494 1.2195 0.219 Uiso 0.263(16) 1 calc PR A 2
H36E H 1.0937 1.2117 1.1848 0.219 Uiso 0.263(16) 1 calc PR A 2
H36F H 0.9637 1.1769 1.1236 0.219 Uiso 0.263(16) 1 calc PR A 2
C37 C 0.8130(9) 1.4411(13) 1.5071(8) 0.097(6) Uani 0.50 1 d PGU A -1
H37 H 0.7329 1.4126 1.4933 0.117 Uiso 0.50 1 calc PR A -1
C38 C 0.8807(13) 1.4902(14) 1.5862(7) 0.107(8) Uani 0.50 1 d PG A -1
H38 H 0.8528 1.4995 1.6331 0.128 Uiso 0.50 1 calc PR A -1
N14 N 0.9986(10) 1.5225(10) 1.5809(7) 0.091(4) Uani 0.50 1 d PG A -1
C39 C 1.0037(10) 1.4934(15) 1.4986(8) 0.083(4) Uani 0.50 1 d PGD A -1
N13 N 0.8890(10) 1.4431(11) 1.4530(6) 0.091(4) Uani 0.50 1 d PG A -1
C40 C 1.104(6) 1.529(6) 1.468(6) 0.094(9) Uani 0.14(2) 1 d PDU A 1
H40 H 1.1332 1.5979 1.4882 0.113 Uiso 0.14(2) 1 calc PR A 1
C41 C 1.193(10) 1.459(11) 1.510(6) 0.154(19) Uani 0.14(2) 1 d PD A 1
H41A H 1.1986 1.4575 1.5691 0.231 Uiso 0.14(2) 1 calc PR A 1
H41B H 1.2717 1.4823 1.5041 0.231 Uiso 0.14(2) 1 calc PR A 1
H41C H 1.1683 1.3937 1.4834 0.231 Uiso 0.14(2) 1 calc PR A 1
C42 C 1.079(15) 1.518(12) 1.374(5) 0.167(19) Uani 0.14(2) 1 d PDU A 1
H42A H 1.0344 1.5712 1.3476 0.250 Uiso 0.14(2) 1 calc PR A 1
H42B H 1.0330 1.4549 1.3536 0.250 Uiso 0.14(2) 1 calc PR A 1
H42C H 1.1551 1.5204 1.3609 0.250 Uiso 0.14(2) 1 calc PR A 1
C40' C 1.115(3) 1.496(3) 1.477(2) 0.094(9) Uani 0.36(2) 1 d PD A 2
H40' H 1.1817 1.5321 1.5213 0.113 Uiso 0.36(2) 1 calc PR A 2
C41' C 1.149(4) 1.396(3) 1.459(3) 0.154(19) Uani 0.36(2) 1 d PD A 2
H41D H 1.1687 1.3599 1.5102 0.231 Uiso 0.36(2) 1 calc PR A 2
H41E H 1.2177 1.4029 1.4371 0.231 Uiso 0.36(2) 1 calc PR A 2
H41F H 1.0814 1.3592 1.4170 0.231 Uiso 0.36(2) 1 calc PR A 2
C42' C 1.088(6) 1.552(3) 1.398(3) 0.167(19) Uani 0.36(2) 1 d PD A 2
H42D H 1.0762 1.6194 1.4107 0.250 Uiso 0.36(2) 1 calc PR A 2
H42E H 1.0161 1.5207 1.3571 0.250 Uiso 0.36(2) 1 calc PR A 2
H42F H 1.1553 1.5524 1.3742 0.250 Uiso 0.36(2) 1 calc PR A 2

loop_
_atom_site_aniso_label
_atom_site_aniso_U_11
_atom_site_aniso_U_22
_atom_site_aniso_U_33
_atom_site_aniso_U_23
_atom_site_aniso_U_13
_atom_site_aniso_U_12
Cu1 0.0776(8) 0.0978(11) 0.0530(7) -0.0113(6) 0.0157(6) 0.0027(7)
Cu2 0.0668(5) 0.0897(7) 0.0594(5) -0.0176(5) 0.0133(4) 0.0078(5)
Cu3 0.0896(7) 0.0770(7) 0.0737(6) -0.0218(5) 0.0231(5) 0.0038(5)
Cu4 0.0789(6) 0.0842(7) 0.0558(5) -0.0150(4) 0.0158(4) 0.0010(5)
Cu5 0.0858(6) 0.0932(7) 0.0518(5) -0.0162(5) 0.0188(4) 0.0019(5)
Cu6 0.0740(6) 0.0859(7) 0.0555(5) -0.0168(4) 0.0194(4) 0.0011(5)
Cu7 0.087(2) 0.100(2) 0.0630(15) -0.0285(14) 0.0189(13) 0.0067(15)
Cu7' 0.103(2) 0.106(2) 0.0579(14) -0.0273(13) 0.0161(14) 0.0015(18)
N1 0.071(4) 0.094(5) 0.055(3) -0.007(3) 0.013(3) 0.007(3)
N2 0.074(4) 0.075(4) 0.064(4) -0.015(3) 0.006(3) 0.005(3)
N3 0.072(4) 0.070(4) 0.059(3) -0.006(3) 0.016(3) 0.004(3)
N4 0.076(4) 0.076(4) 0.064(4) -0.008(3) 0.025(3) 0.007(3)
N5 0.083(4) 0.079(5) 0.072(4) -0.021(3) 0.014(3) 0.013(4)
N6 0.076(4) 0.067(4) 0.057(3) -0.009(3) 0.013(3) -0.001(3)
N7 0.071(4) 0.088(5) 0.060(3) -0.006(3) 0.017(3) 0.004(3)
N8 0.075(4) 0.096(5) 0.059(3) -0.015(3) 0.019(3) 0.003(3)
N9 0.071(4) 0.078(4) 0.051(3) -0.008(3) 0.021(3) 0.003(3)
N10 0.065(3) 0.063(4) 0.059(3) -0.009(3) 0.020(3) 0.004(3)
N11 0.065(3) 0.082(4) 0.059(3) -0.016(3) 0.018(3) 0.005(3)
N12 0.085(4) 0.101(5) 0.059(4) -0.015(3) 0.016(3) 0.014(4)
C1 0.110(7) 0.091(6) 0.068(5) -0.019(4) 0.017(5) 0.034(5)
C2 0.113(7) 0.097(7) 0.071(5) -0.005(5) 0.014(5) 0.030(5)
C3 0.063(4) 0.081(5) 0.064(4) -0.009(4) 0.015(3) 0.006(4)
C4 0.099(9) 0.090(7) 0.073(10) 0.002(5) 0.019(6) 0.026(6)
C5 0.103(9) 0.119(13) 0.091(11) -0.034(8) -0.003(7) 0.038(9)
C6 0.204(18) 0.069(14) 0.25(3) 0.010(13) 0.113(19) 0.012(12)
C4' 0.099(9) 0.090(7) 0.073(10) 0.002(5) 0.019(6) 0.026(6)
C5' 0.103(9) 0.119(13) 0.091(11) -0.034(8) -0.003(7) 0.038(9)
C6' 0.204(18) 0.069(14) 0.25(3) 0.010(13) 0.113(19) 0.012(12)
C7 0.109(6) 0.075(5) 0.067(5) -0.001(4) 0.030(4) 0.013(5)
C8 0.118(7) 0.085(6) 0.056(4) -0.002(4) 0.029(4) 0.019(5)
C9 0.072(4) 0.077(5) 0.059(4) -0.005(4) 0.019(3) 0.006(4)
C10 0.103(18) 0.076(7) 0.077(8) 0.008(7) 0.004(11) -0.018(13)
C11 0.14(3) 0.18(3) 0.19(3) 0.10(3) 0.00(3) 0.06(2)
C12 0.192(19) 0.172(17) 0.195(15) 0.059(13) 0.071(16) -0.036(15)
C10' 0.103(18) 0.076(7) 0.077(8) 0.008(7) 0.004(11) -0.018(13)
C11' 0.14(3) 0.18(3) 0.19(3) 0.10(3) 0.00(3) 0.06(2)
C12' 0.192(19) 0.172(17) 0.195(15) 0.059(13) 0.071(16) -0.036(15)
C13 0.097(6) 0.096(7) 0.066(5) -0.005(4) -0.005(4) 0.014(5)
C14 0.092(6) 0.074(5) 0.070(5) -0.008(4) 0.010(4) 0.020(4)
C15 0.074(4) 0.070(5) 0.061(4) -0.011(4) 0.011(3) -0.001(4)
C16 0.092(7) 0.097(9) 0.066(16) -0.015(10) 0.000(7) 0.030(6)
C17 0.173(17) 0.11(2) 0.13(2) 0.052(14) 0.031(19) 0.055(18)
C18 0.083(9) 0.12(2) 0.25(3) -0.011(19) 0.042(15) 0.031(15)
C16' 0.092(7) 0.097(9) 0.066(16) -0.015(10) 0.000(7) 0.030(6)
C17' 0.173(17) 0.11(2) 0.13(2) 0.052(14) 0.031(19) 0.055(18)
C18' 0.083(9) 0.12(2) 0.25(3) -0.011(19) 0.042(15) 0.031(15)
C19 0.075(5) 0.103(7) 0.074(5) -0.019(4) 0.030(4) -0.010(4)
C20 0.090(6) 0.104(7) 0.071(5) -0.012(4) 0.039(4) 0.008(5)
C21 0.075(5) 0.083(5) 0.050(3) -0.016(3) 0.016(3) 0.010(4)
C22 0.070(5) 0.112(12) 0.063(6) -0.018(7) 0.028(4) 0.000(6)
C23 0.128(10) 0.135(14) 0.181(15) 0.058(11) 0.084(10) 0.024(10)
C24 0.084(8) 0.166(14) 0.096(10) -0.022(8) 0.021(7) 0.014(9)
C22' 0.070(5) 0.112(12) 0.063(6) -0.018(7) 0.028(4) 0.000(6)
C23' 0.128(10) 0.135(14) 0.181(15) 0.058(11) 0.084(10) 0.024(10)
C24' 0.084(8) 0.166(14) 0.096(10) -0.022(8) 0.021(7) 0.014(9)
C25 0.065(4) 0.100(6) 0.072(5) -0.007(4) 0.032(4) 0.016(4)
C26 0.055(4) 0.099(6) 0.063(4) -0.013(4) 0.016(3) 0.003(4)
C27 0.062(4) 0.084(5) 0.045(3) -0.006(3) 0.014(3) 0.012(4)
C28 0.061(5) 0.109(9) 0.041(10) -0.016(7) 0.010(5) 0.011(5)
C29 0.039(11) 0.151(17) 0.127(16) 0.043(13) 0.011(8) -0.014(8)
C30 0.092(9) 0.132(17) 0.19(2) 0.062(14) 0.068(13) 0.044(11)
C28' 0.061(5) 0.109(9) 0.041(10) -0.016(7) 0.010(5) 0.011(5)
C29' 0.039(11) 0.151(17) 0.127(16) 0.043(13) 0.011(8) -0.014(8)
C30' 0.092(9) 0.132(17) 0.19(2) 0.062(14) 0.068(13) 0.044(11)
C31 0.058(4) 0.117(7) 0.076(5) 0.006(5) 0.019(4) 0.012(4)
C32 0.082(5) 0.117(7) 0.072(5) -0.007(5) 0.035(4) 0.025(5)
C33 0.067(4) 0.108(7) 0.064(4) -0.029(4) 0.014(3) 0.006(4)
C34 0.076(6) 0.147(15) 0.068(9) -0.032(9) 0.021(6) -0.018(8)
C35 0.091(9) 0.136(12) 0.132(12) -0.001(10) 0.050(9) -0.016(8)
C36 0.099(10) 0.199(16) 0.146(14) 0.046(12) 0.040(10) 0.030(11)
C34' 0.076(6) 0.147(15) 0.068(9) -0.032(9) 0.021(6) -0.018(8)
C35' 0.091(9) 0.136(12) 0.132(12) -0.001(10) 0.050(9) -0.016(8)
C36' 0.099(10) 0.199(16) 0.146(14) 0.046(12) 0.040(10) 0.030(11)
C37 0.084(10) 0.121(13) 0.087(10) -0.038(10) 0.038(9) -0.019(10)
C38 0.087(14) 0.13(2) 0.100(16) -0.052(16) 0.033(13) 0.001(14)
N14 0.109(11) 0.091(11) 0.067(8) -0.021(7) 0.024(8) -0.009(8)
C39 0.082(8) 0.101(11) 0.062(6) -0.031(6) 0.016(6) 0.014(7)
N13 0.078(9) 0.108(12) 0.089(9) -0.016(8) 0.033(7) -0.014(8)
C40 0.102(14) 0.095(18) 0.096(13) -0.002(14) 0.038(12) 0.034(13)
C41 0.16(3) 0.21(5) 0.14(4) 0.04(3) 0.10(3) 0.07(3)
C42 0.15(2) 0.16(3) 0.18(2) 0.014(18) 0.053(18) 0.009(18)
C40' 0.102(14) 0.095(18) 0.096(13) -0.002(14) 0.038(12) 0.034(13)
C41' 0.16(3) 0.21(5) 0.14(4) 0.04(3) 0.10(3) 0.07(3)
C42' 0.15(2) 0.16(3) 0.18(2) 0.014(18) 0.053(18) 0.009(18)

loop_
_atom_type_symbol
_atom_type_description
_atom_type_scat_dispersion_real
_atom_type_scat_dispersion_imag
_atom_type_scat_source
C C 0.0033 0.0016 'International Tables Vol C Tables 4.2.6.8 and 6.1.1.4'
H H 0.0000 0.0000 'International Tables Vol C Tables 4.2.6.8 and 6.1.1.4'
N N 0.0061 0.0033 'International Tables Vol C Tables 4.2.6.8 and 6.1.1.4'
Cu Cu 0.3201 1.2651 'International Tables Vol C Tables 4.2.6.8 and 6.1.1.4'

loop_
_geom_angle_atom_site_label_1
_geom_angle_atom_site_label_2
_geom_angle_atom_site_label_3
_geom_angle
_geom_angle_site_symmetry_1
_geom_angle_site_symmetry_3
N1 Cu1 N1 180.000(1) 2_554 .
N3 Cu2 N2 178.4(3) . .
N5 Cu3 N4 172.6(3) . .
N7 Cu4 N6 176.6(3) . .
N8 Cu5 N9 172.2(3) . .
N11 Cu6 N10 177.2(3) . .
N12 Cu7 N13 176.8(6) . .
N14 Cu7' N12 173.9(6) . 2_788
C3 N1 C1 104.8(6) . .
C3 N1 Cu1 130.6(6) . .
C1 N1 Cu1 124.5(5) . .
C3 N2 C2 104.2(6) . .
C3 N2 Cu2 128.1(6) . .
C2 N2 Cu2 127.6(5) . .
C9 N3 C7 104.6(6) . .
C9 N3 Cu2 130.2(5) . .
C7 N3 Cu2 125.2(6) . .
C8 N4 C9 105.5(6) . .
C8 N4 Cu3 122.8(5) . .
C9 N4 Cu3 130.2(6) . .
C15 N5 C13 105.3(6) . .
C15 N5 Cu3 128.0(6) . .
C13 N5 Cu3 126.3(5) . .
C15 N6 C14 106.0(6) . .
C15 N6 Cu4 129.0(5) . .
C14 N6 Cu4 124.9(5) . .
C21 N7 C19 105.3(6) . .
C21 N7 Cu4 130.2(5) . .
C19 N7 Cu4 124.5(5) . .
C21 N8 C20 103.9(6) . .
C21 N8 Cu5 132.5(5) . .
C20 N8 Cu5 123.3(5) . .
C27 N9 C25 104.4(6) . .
C27 N9 Cu5 124.7(5) . .
C25 N9 Cu5 129.8(5) . .
C27 N10 C26 106.1(6) . .
C27 N10 Cu6 126.4(5) . .
C26 N10 Cu6 127.3(5) . .
C33 N11 C31 105.2(6) . .
C33 N11 Cu6 127.9(5) . .
C31 N11 Cu6 126.7(5) . .
C33 N12 C32 104.4(6) . .
C33 N12 Cu7 137.2(6) . .
C32 N12 Cu7 117.8(5) . .
C33 N12 Cu7' 117.4(6) . 2_788
C32 N12 Cu7' 137.9(6) . 2_788
Cu7 N12 Cu7' 22.86(12) . 2_788
C2 C1 N1 108.7(7) . .
C1 C2 N2 109.3(8) . .
N2 C3 N1 113.0(7) . .
N2 C3 C4' 120.5(9) . .
N1 C3 C4' 126.5(9) . .
N2 C3 C4 128(3) . .
N1 C3 C4 117(3) . .
C4' C3 C4 18(3) . .
C3 C4 C6 129(5) . .
C3 C4 C5 112(4) . .
C6 C4 C5 111.5(16) . .
C3 C4' C6' 105.9(14) . .
C3 C4' C5' 112.2(12) . .
C6' C4' C5' 111.6(14) . .
C8 C7 N3 109.3(8) . .
N4 C8 C7 108.2(7) . .
N3 C9 N4 112.3(7) . .
N3 C9 C10 126.2(19) . .
N4 C9 C10 120.4(18) . .
N3 C9 C10' 120.6(13) . .
N4 C9 C10' 125.7(14) . .
C10 C9 C10' 21.1(13) . .
C12 C10 C11 123.8(16) . .
C12 C10 C9 121(2) . .
C11 C10 C9 109(3) . .
C11' C10' C12' 122.8(15) . .
C11' C10' C9 117(2) . .
C12' C10' C9 108.1(17) . .
C14 C13 N5 109.2(7) . .
C13 C14 N6 107.9(7) . .
N6 C15 N5 111.5(7) . .
N6 C15 C16 117.3(14) . .
N5 C15 C16 131.1(14) . .
N6 C15 C16' 132.0(17) . .
N5 C15 C16' 116.2(17) . .
C16 C15 C16' 17(3) . .
C15 C16 C18 110(2) . .
C15 C16 C17 110.4(19) . .
C18 C16 C17 110(2) . .
C15 C16' C18' 109(3) . .
C15 C16' C17' 107(2) . .
C18' C16' C17' 110(2) . .
C20 C19 N7 108.5(7) . .
C19 C20 N8 109.7(7) . .
N7 C21 N8 112.5(7) . .
N7 C21 C22 121.1(7) . .
N8 C21 C22 126.4(8) . .
N7 C21 C22' 132.4(16) . .
N8 C21 C22' 113.6(16) . .
C22 C21 C22' 17.0(18) . .
C23 C22 C24 106.0(10) . .
C23 C22 C21 106.7(10) . .
C24 C22 C21 111.7(11) . .
C23' C22' C24' 106.5(12) . .
C23' C22' C21 111(3) . .
C24' C22' C21 106(3) . .
C26 C25 N9 108.8(6) . .
C25 C26 N10 109.2(6) . .
N10 C27 N9 111.4(6) . .
N10 C27 C28' 116.4(12) . .
N9 C27 C28' 132.1(13) . .
N10 C27 C28 131.3(8) . .
N9 C27 C28 117.3(7) . .
C28' C27 C28 15.0(15) . .
C27 C28 C29 105.6(12) . .
C27 C28 C30 111.9(12) . .
C29 C28 C30 106.1(10) . .
C27 C28' C29' 119(3) . .
C27 C28' C30' 106.1(19) . .
C29' C28' C30' 106.0(13) . .
C32 C31 N11 109.9(7) . .
C31 C32 N12 109.0(7) . .
N11 C33 N12 111.5(7) . .
N11 C33 C34 123.1(8) . .
N12 C33 C34 124.6(8) . .
N11 C33 C34' 128.8(17) . .
N12 C33 C34' 115.2(16) . .
C34 C33 C34' 28.2(13) . .
C36 C34 C35 111.4(11) . .
C36 C34 C33 109.0(13) . .
C35 C34 C33 117.9(9) . .
C35' C34' C36' 111.3(14) . .
C35' C34' C33 102(2) . .
C36' C34' C33 120(4) . .
C38 C37 N13 108.0 . .
C37 C38 N14 108.0 . .
C38 N14 C39 108.0 . .
C38 N14 Cu7' 121.2(8) . .
C39 N14 Cu7' 130.8(8) . .
N13 C39 N14 108.0 . .
N13 C39 C40' 127.4(16) . .
N14 C39 C40' 123.1(16) . .
N13 C39 C40 129(4) . .
N14 C39 C40 122(4) . .
C40' C39 C40 20(3) . .
C39 N13 C37 108.0 . .
C39 N13 Cu7 129.4(7) . .
C37 N13 Cu7 122.6(7) . .
C39 C40 C42 115(10) . .
C39 C40 C41 100(6) . .
C42 C40 C41 109.3(12) . .
C39 C40' C42' 103(4) . .
C39 C40' C41' 114(2) . .
C42' C40' C41' 109.5(15) . .

loop_
_geom_bond_atom_site_label_1
_geom_bond_atom_site_label_2
_geom_bond_distance
_geom_bond_site_symmetry_2
Cu1 N1 1.847(6) 2_554
Cu1 N1 1.847(6) .
Cu2 N3 1.845(6) .
Cu2 N2 1.864(6) .
Cu3 N5 1.850(6) .
Cu3 N4 1.856(6) .
Cu4 N7 1.861(6) .
Cu4 N6 1.862(6) .
Cu5 N8 1.839(6) .
Cu5 N9 1.843(6) .
Cu6 N11 1.848(6) .
Cu6 N10 1.859(5) .
Cu7 N12 1.826(7) .
Cu7 N13 1.831(9) .
Cu7' N14 1.796(9) .
Cu7' N12 1.904(7) 2_788
N1 C3 1.343(9) .
N1 C1 1.357(10) .
N2 C3 1.322(9) .
N2 C2 1.373(10) .
N3 C9 1.330(9) .
N3 C7 1.360(9) .
N4 C8 1.343(10) .
N4 C9 1.351(8) .
N5 C15 1.345(9) .
N5 C13 1.357(10) .
N6 C15 1.334(9) .
N6 C14 1.364(9) .
N7 C21 1.321(9) .
N7 C19 1.370(9) .
N8 C21 1.351(8) .
N8 C20 1.367(10) .
N9 C27 1.367(8) .
N9 C25 1.378(9) .
N10 C27 1.320(8) .
N10 C26 1.366(8) .
N11 C33 1.336(9) .
N11 C31 1.355(9) .
N12 C33 1.364(9) .
N12 C32 1.367(10) .
N12 Cu7' 1.904(7) 2_788
C1 C2 1.332(10) .
C3 C4' 1.501(12) .
C3 C4 1.51(2) .
C4 C6 1.519(15) .
C4 C5 1.519(15) .
C4' C6' 1.517(14) .
C4' C5' 1.520(13) .
C7 C8 1.357(10) .
C9 C10 1.510(16) .
C9 C10' 1.519(15) .
C10 C12 1.439(14) .
C10 C11 1.441(13) .
C10' C11' 1.444(13) .
C10' C12' 1.444(13) .
C13 C14 1.348(10) .
C15 C16 1.486(15) .
C15 C16' 1.496(17) .
C16 C18 1.521(19) .
C16 C17 1.524(19) .
C16' C18' 1.524(19) .
C16' C17' 1.527(19) .
C19 C20 1.327(10) .
C21 C22 1.527(11) .
C21 C22' 1.533(19) .
C22 C23 1.503(8) .
C22 C24 1.513(11) .
C22' C23' 1.507(12) .
C22' C24' 1.509(12) .
C25 C26 1.327(10) .
C27 C28' 1.503(17) .
C27 C28 1.504(12) .
C28 C29 1.506(8) .
C28 C30 1.518(11) .
C28' C29' 1.512(12) .
C28' C30' 1.514(12) .
C31 C32 1.327(11) .
C33 C34 1.499(12) .
C33 C34' 1.51(2) .
C34 C36 1.494(11) .
C34 C35 1.498(8) .
C34' C35' 1.496(12) .
C34' C36' 1.498(12) .
C37 C38 1.4200 .
C37 N13 1.4200 .
C38 N14 1.4200 .
N14 C39 1.4200 .
C39 N13 1.4200 .
C39 C40' 1.44(3) .
C39 C40 1.44(3) .
C40 C42 1.481(13) .
C40 C41 1.484(9) .
C40' C42' 1.479(13) .
C40' C41' 1.481(13) .
